data_4132023
loop_
_publ_author_name
'Zaragoza, Jan Paulo T.'
'Siegler, Maxime A.'
'Goldberg, David P.'

_publ_section_title
;
 A Reactive Manganese(IV)-Hydroxide Complex: A Missing Intermediate in
 Hydrogen Atom Transfer by High-Valent Metal-Oxo Porphyrinoid Compounds.
;
_journal_issue 12
_journal_name_full 'Journal of the American Chemical Society'
_journal_page_first 4380
_journal_page_last 4390
_journal_paper_doi 10.1021/jacs.8b00350
_journal_volume 140
_journal_year 2018
_chemical_formula_moiety 'C91 H60.42 Mn0.71 N4 O0.71, 0.847(C6 H5 F)'
_chemical_formula_sum 'C96.08 H64.66 F0.85 Mn0.71 N4 O0.71'
_chemical_formula_weight 1341.65
_space_group_crystal_system triclinic
_space_group_IT_number 2
_space_group_name_Hall '-P 1'
_space_group_name_H-M_alt 'P -1'
_atom_sites_solution_hydrogens mixed
_atom_sites_solution_primary direct
_atom_sites_solution_secondary difmap
_audit_creation_method SHELXL-2014/7
_cell_angle_alpha 95.5849(14)
_cell_angle_beta 104.6130(14)
_cell_angle_gamma 109.5793(18)
_cell_formula_units_Z 2
_cell_length_a 14.1015(2)
_cell_length_b 15.8829(3)
_cell_length_c 21.2236(3)
_cell_measurement_reflns_used 22952
_cell_measurement_temperature 110(2)
_cell_measurement_theta_max 71.97
_cell_measurement_theta_min 2.99
_cell_volume 4246.68(14)
_computing_cell_refinement 'CrysAlisPro 1.171.39.29c (Rigaku OD, 2017)'
_computing_data_collection 'CrysAlisPro 1.171.39.29c (Rigaku OD, 2017)'
_computing_data_reduction 'CrysAlisPro 1.171.39.29c (Rigaku OD, 2017)'
_computing_molecular_graphics 'SHELXTL v6.10 (Sheldrick, 2008)'
_computing_publication_material 'SHELXTL v6.10 (Sheldrick, 2008)'
_computing_structure_refinement 'SHELXL-2014/7 (Sheldrick, 2015)'
_computing_structure_solution 'SHELXS-2014/7 (Sheldrick, 2015)'
_diffrn_ambient_temperature 110(2)
_diffrn_measured_fraction_theta_full 0.997
_diffrn_measured_fraction_theta_max 0.995
_diffrn_measurement_device_type 'SuperNova, Dual, Cu at zero, Atlas'
_diffrn_measurement_method '\w scans'
_diffrn_radiation_monochromator mirror
_diffrn_radiation_source 'SuperNova (Cu) X-ray Source'
_diffrn_radiation_type CuK\a
_diffrn_radiation_wavelength 1.54178
_diffrn_reflns_av_R_equivalents 0.0237
_diffrn_reflns_av_unetI/netI 0.0239
_diffrn_reflns_Laue_measured_fraction_full 0.997
_diffrn_reflns_Laue_measured_fraction_max 0.995
_diffrn_reflns_limit_h_max 17
_diffrn_reflns_limit_h_min -17
_diffrn_reflns_limit_k_max 19
_diffrn_reflns_limit_k_min -18
_diffrn_reflns_limit_l_max 26
_diffrn_reflns_limit_l_min -26
_diffrn_reflns_number 55101
_diffrn_reflns_point_group_measured_fraction_full 0.997
_diffrn_reflns_point_group_measured_fraction_max 0.995
_diffrn_reflns_theta_full 67.679
_diffrn_reflns_theta_max 71.894
_diffrn_reflns_theta_min 2.195
_exptl_absorpt_coefficient_mu 1.294
_exptl_absorpt_correction_T_max 0.898
_exptl_absorpt_correction_T_min 0.772
_exptl_absorpt_correction_type analytical
_exptl_absorpt_process_details
;
CrysAlisPro 1.171.39.29c (Rigaku Oxford Diffraction, 2017)
Analytical numeric absorption correction using a multifaceted crystal
			model based on expressions derived by R.C. Clark & J.S. Reid.
(Clark, R. C. & Reid, J. S. (1995). Acta Cryst. A51, 887-897)
Empirical absorption correction using spherical harmonics,
 implemented in SCALE3 ABSPACK scaling algorithm.
;
_exptl_crystal_colour black
_exptl_crystal_density_diffrn 1.049
_exptl_crystal_description 'small block'
_exptl_crystal_F_000 1400
_exptl_crystal_size_max 0.28
_exptl_crystal_size_mid 0.17
_exptl_crystal_size_min 0.10
_refine_diff_density_max 0.729
_refine_diff_density_min -0.476
_refine_diff_density_rms 0.044
_refine_ls_extinction_method none
_refine_ls_goodness_of_fit_ref 1.051
_refine_ls_hydrogen_treatment mixed
_refine_ls_matrix_type full
_refine_ls_number_parameters 1229
_refine_ls_number_reflns 16602
_refine_ls_number_restraints 1423
_refine_ls_restrained_S_all 1.033
_refine_ls_R_factor_all 0.0537
_refine_ls_R_factor_gt 0.0476
_refine_ls_shift/su_max 0.001
_refine_ls_shift/su_mean 0.000
_refine_ls_structure_factor_coef Fsqd
_refine_ls_weighting_details 'w=1/[\s^2^(Fo^2^)+(0.0921P)^2^+0.8372P] where P=(Fo^2^+2Fc^2^)/3'
_refine_ls_weighting_scheme calc
_refine_ls_wR_factor_gt 0.1409
_refine_ls_wR_factor_ref 0.1474
_reflns_Friedel_coverage 0.000
_reflns_number_gt 14583
_reflns_number_total 16602
_reflns_threshold_expression 'I > 2\s(I)'
_cod_data_source_file ja8b00350_si_002.cif
_cod_data_source_block 1_OH2
_cod_original_cell_volume 4246.67(13)
_cod_database_code 4132023
_shelx_shelxl_version_number 2014/7
_shelx_space_group_comment
;
The symmetry employed for this shelxl refinement is uniquely defined
by the following loop, which should always be used as a source of
symmetry information in preference to the above space-group names.
They are only intended as comments.
;
_oxdiff_exptl_absorpt_empirical_full_min 0.877
_oxdiff_exptl_absorpt_empirical_full_max 1.222
_oxdiff_exptl_absorpt_empirical_details
;
Empirical correction (ABSPACK) includes:
- Absorption correction using spherical harmonics
- Frame scaling
;

loop_
_space_group_symop_operation_xyz
'x, y, z'
'-x, -y, -z'

loop_
_atom_site_label
_atom_site_type_symbol
_atom_site_fract_x
_atom_site_fract_y
_atom_site_fract_z
_atom_site_U_iso_or_equiv
_atom_site_adp_type
_atom_site_occupancy
_atom_site_site_symmetry_order
_atom_site_calc_flag
_atom_site_refinement_flags_posn
_atom_site_refinement_flags_adp
_atom_site_refinement_flags_occupancy
_atom_site_disorder_assembly
_atom_site_disorder_group
Mn1 Mn 0.19695(2) 0.64379(2) 0.79561(2) 0.02753(13) Uani 0.7114(15) 1 d . . P A 1
O1W O 0.29073(14) 0.56729(13) 0.76176(10) 0.0449(4) Uani 0.7114(15) 1 d D . P A 1
H1W1 H 0.334(3) 0.580(2) 0.7396(17) 0.067 Uiso 0.7114(15) 1 d D U P A 1
H1W2 H 0.282(3) 0.5134(18) 0.7688(18) 0.067 Uiso 0.7114(15) 1 d D U P A 1
C1 C 0.22097(13) 0.76441(12) 0.70894(8) 0.0375(3) Uani 1 1 d . . . . .
C2 C 0.17951(14) 0.77726(13) 0.64421(9) 0.0409(4) Uani 1 1 d . . . . .
H2 H 0.2098 0.8278 0.6255 0.049 Uiso 1 1 calc R U . . .
C3 C 0.08689(14) 0.70298(13) 0.61315(8) 0.0408(4) Uani 1 1 d . . . . .
H3 H 0.0423 0.6936 0.5692 0.049 Uiso 1 1 calc R U . . .
C4 C 0.06995(13) 0.64314(12) 0.65837(8) 0.0371(3) Uani 1 1 d . . . . .
C5 C -0.00811(12) 0.55790(12) 0.65409(8) 0.0370(3) Uani 1 1 d . . . . .
C6 C -0.00795(12) 0.51048(12) 0.70671(8) 0.0368(3) Uani 1 1 d . . . . .
C7 C -0.08280(13) 0.42284(13) 0.70608(8) 0.0432(4) Uani 1 1 d . . . . .
H7 H -0.1431 0.3865 0.6699 0.052 Uiso 1 1 calc R U . . .
C8 C -0.05258(14) 0.40081(12) 0.76620(8) 0.0428(4) Uani 1 1 d . . . . .
H8 H -0.0867 0.3458 0.7791 0.051 Uiso 1 1 calc R U . . .
C9 C 0.04038(12) 0.47585(11) 0.80668(8) 0.0347(3) Uani 1 1 d . . . . .
C10 C 0.09611(12) 0.48381(11) 0.87328(8) 0.0321(3) Uani 1 1 d . . . . .
C11 C 0.18662(12) 0.55980(10) 0.91168(7) 0.0309(3) Uani 1 1 d . . . . .
C12 C 0.24366(12) 0.57342(11) 0.98022(8) 0.0327(3) Uani 1 1 d . . . . .
H12 H 0.2255 0.5337 1.0096 0.039 Uiso 1 1 calc R U . . .
C13 C 0.32849(12) 0.65322(11) 0.99597(8) 0.0322(3) Uani 1 1 d . . . . .
H13 H 0.3802 0.6786 1.0383 0.039 Uiso 1 1 calc R U . . .
C14 C 0.32646(11) 0.69230(10) 0.93803(7) 0.0307(3) Uani 1 1 d . . . . .
C15 C 0.40241(11) 0.77191(10) 0.93106(7) 0.0308(3) Uani 1 1 d . . . . .
C16 C 0.39258(11) 0.80540(10) 0.87181(8) 0.0311(3) Uani 1 1 d . . . . .
C17 C 0.45748(12) 0.88363(11) 0.85373(8) 0.0348(3) Uani 1 1 d . . . . .
H17 H 0.5241 0.9267 0.8810 0.042 Uiso 1 1 calc R U . . .
C18 C 0.40612(13) 0.88556(12) 0.78947(8) 0.0380(3) Uani 1 1 d . . . . .
H18 H 0.4306 0.9303 0.7646 0.046 Uiso 1 1 calc R U . . .
C19 C 0.30976(13) 0.80810(12) 0.76740(8) 0.0365(3) Uani 1 1 d . . . . .
C20 C -0.09877(13) 0.51482(13) 0.59172(8) 0.0386(4) Uani 1 1 d . . . . .
C21 C -0.17541(13) 0.55368(13) 0.57492(9) 0.0425(4) Uani 1 1 d D . . . .
C22 C -0.26405(14) 0.51036(14) 0.51958(9) 0.0458(4) Uani 1 1 d . . . . .
H22 H -0.3149 0.5376 0.5080 0.055 Uiso 1 1 calc R U . . .
C23 C -0.27977(13) 0.42777(13) 0.48082(8) 0.0425(4) Uani 1 1 d . . . . .
C24 C -0.20295(13) 0.39035(13) 0.49740(8) 0.0397(4) Uani 1 1 d . . . . .
H24 H -0.2123 0.3347 0.4709 0.048 Uiso 1 1 calc R U . . .
C25 C -0.11219(13) 0.43238(12) 0.55212(8) 0.0378(3) Uani 1 1 d . . . . .
C26 C -0.1698(11) 0.6348(11) 0.6191(9) 0.060(4) Uani 0.43(4) 1 d D U P B 1
C27 C -0.1632(10) 0.6342(13) 0.6859(9) 0.052(3) Uani 0.43(4) 1 d D U P B 1
H27 H -0.1666 0.5805 0.7031 0.063 Uiso 0.43(4) 1 calc R U P B 1
C28 C -0.1514(11) 0.7128(14) 0.7267(9) 0.055(3) Uani 0.43(4) 1 d D U P B 1
H28 H -0.1470 0.7126 0.7721 0.066 Uiso 0.43(4) 1 calc R U P B 1
C29 C -0.1461(12) 0.7909(13) 0.7032(11) 0.062(3) Uani 0.43(4) 1 d D U P B 1
H29 H -0.1379 0.8438 0.7324 0.075 Uiso 0.43(4) 1 calc R U P B 1
C30 C -0.1526(12) 0.7937(11) 0.6371(11) 0.066(3) Uani 0.43(4) 1 d D U P B 1
H30 H -0.1490 0.8477 0.6204 0.080 Uiso 0.43(4) 1 calc R U P B 1
C31 C -0.1646(12) 0.7135(13) 0.5957(10) 0.065(4) Uani 0.43(4) 1 d D U P B 1
H31 H -0.1693 0.7138 0.5503 0.078 Uiso 0.43(4) 1 calc R U P B 1
C26' C -0.1651(7) 0.6416(6) 0.6141(5) 0.0371(19) Uani 0.57(4) 1 d D U P B 2
C27' C -0.1586(7) 0.6511(10) 0.6815(6) 0.047(2) Uani 0.57(4) 1 d D U P B 2
H27' H -0.1594 0.6013 0.7030 0.056 Uiso 0.57(4) 1 calc R U P B 2
C28' C -0.1511(8) 0.7327(11) 0.7175(6) 0.052(2) Uani 0.57(4) 1 d D U P B 2
H28' H -0.1469 0.7382 0.7632 0.063 Uiso 0.57(4) 1 calc R U P B 2
C29' C -0.1498(8) 0.8055(9) 0.6865(8) 0.054(2) Uani 0.57(4) 1 d D U P B 2
H29' H -0.1444 0.8612 0.7109 0.065 Uiso 0.57(4) 1 calc R U P B 2
C30' C -0.1564(8) 0.7973(7) 0.6197(8) 0.054(2) Uani 0.57(4) 1 d D U P B 2
H30' H -0.1556 0.8474 0.5984 0.065 Uiso 0.57(4) 1 calc R U P B 2
C31' C -0.1642(7) 0.7154(7) 0.5834(7) 0.0438(18) Uani 0.57(4) 1 d D U P B 2
H31' H -0.1690 0.7102 0.5377 0.053 Uiso 0.57(4) 1 calc R U P B 2
C32 C -0.37800(14) 0.37863(14) 0.42474(9) 0.0457(4) Uani 1 1 d . . . . .
C33 C -0.47510(16) 0.37547(18) 0.43047(11) 0.0622(6) Uani 1 1 d . . . . .
H33 H -0.4778 0.4083 0.4694 0.075 Uiso 1 1 calc R U . . .
C34 C -0.56790(17) 0.3252(2) 0.38025(12) 0.0709(7) Uani 1 1 d . . . . .
H34 H -0.6337 0.3234 0.3849 0.085 Uiso 1 1 calc R U . . .
C35 C -0.56461(16) 0.27736(17) 0.32315(11) 0.0604(6) Uani 1 1 d . . . . .
H35 H -0.6283 0.2418 0.2890 0.072 Uiso 1 1 calc R U . . .
C36 C -0.46908(16) 0.28146(16) 0.31601(10) 0.0544(5) Uani 1 1 d . . . . .
H36 H -0.4667 0.2498 0.2764 0.065 Uiso 1 1 calc R U . . .
C37 C -0.37579(15) 0.33174(15) 0.36648(9) 0.0475(4) Uani 1 1 d . . . . .
H37 H -0.3101 0.3341 0.3612 0.057 Uiso 1 1 calc R U . . .
C38 C -0.03477(14) 0.38704(13) 0.56777(8) 0.0402(4) Uani 1 1 d . . . . .
C39 C -0.07032(17) 0.29335(15) 0.56755(10) 0.0519(5) Uani 1 1 d . . . . .
H39 H -0.1439 0.2589 0.5562 0.062 Uiso 1 1 calc R U . . .
C40 C 0.0009(2) 0.25068(17) 0.58366(13) 0.0664(6) Uani 1 1 d . . . . .
H40 H -0.0241 0.1872 0.5835 0.080 Uiso 1 1 calc R U . . .
C41 C 0.1086(2) 0.30003(19) 0.60003(13) 0.0681(6) Uani 1 1 d . . . . .
H41 H 0.1575 0.2708 0.6119 0.082 Uiso 1 1 calc R U . . .
C42 C 0.14399(17) 0.39163(17) 0.59886(12) 0.0591(5) Uani 1 1 d . . . . .
H42 H 0.2176 0.4255 0.6094 0.071 Uiso 1 1 calc R U . . .
C43 C 0.07340(14) 0.43498(14) 0.58251(9) 0.0447(4) Uani 1 1 d . . . . .
H43 H 0.0990 0.4981 0.5813 0.054 Uiso 1 1 calc R U . . .
C44 C 0.06206(12) 0.40600(10) 0.90742(7) 0.0326(3) Uani 1 1 d . . . . .
C45 C -0.03506(12) 0.37862(10) 0.92219(8) 0.0324(3) Uani 1 1 d . . . . .
C46 C -0.05539(12) 0.31344(11) 0.96171(8) 0.0338(3) Uani 1 1 d . . . . .
H46 H -0.1210 0.2948 0.9710 0.041 Uiso 1 1 calc R U . . .
C47 C 0.01726(13) 0.27508(11) 0.98782(8) 0.0357(3) Uani 1 1 d D . . . .
C48 C 0.10972(13) 0.29796(11) 0.96938(9) 0.0378(3) Uani 1 1 d . . . . .
H48 H 0.1586 0.2699 0.9849 0.045 Uiso 1 1 calc R U . . .
C49 C 0.13178(13) 0.36106(11) 0.92870(8) 0.0360(3) Uani 1 1 d D . . . .
C50 C -0.11864(12) 0.41488(11) 0.89584(8) 0.0334(3) Uani 1 1 d . . . . .
C51 C -0.09953(13) 0.50751(11) 0.90098(8) 0.0367(3) Uani 1 1 d . . . . .
H51 H -0.0299 0.5509 0.9219 0.044 Uiso 1 1 calc R U . . .
C52 C -0.18078(15) 0.53722(12) 0.87598(9) 0.0429(4) Uani 1 1 d . . . . .
H52 H -0.1668 0.6006 0.8799 0.051 Uiso 1 1 calc R U . . .
C53 C -0.28286(15) 0.47390(14) 0.84517(10) 0.0473(4) Uani 1 1 d . . . . .
H53 H -0.3388 0.4940 0.8280 0.057 Uiso 1 1 calc R U . . .
C54 C -0.30276(14) 0.38173(13) 0.83953(9) 0.0443(4) Uani 1 1 d . . . . .
H54 H -0.3723 0.3385 0.8182 0.053 Uiso 1 1 calc R U . . .
C55 C -0.22175(13) 0.35228(12) 0.86478(8) 0.0377(3) Uani 1 1 d . . . . .
H55 H -0.2362 0.2888 0.8610 0.045 Uiso 1 1 calc R U . . .
C56 C -0.0037(14) 0.2181(12) 1.0379(8) 0.031(3) Uani 0.43(5) 1 d D U P C 1
C57 C -0.0527(13) 0.2357(12) 1.0846(8) 0.032(2) Uani 0.43(5) 1 d D U P C 1
H57 H -0.0760 0.2852 1.0848 0.038 Uiso 0.43(5) 1 calc R U P C 1
C58 C -0.0667(14) 0.1800(13) 1.1307(8) 0.039(2) Uani 0.43(5) 1 d D U P C 1
H58 H -0.1000 0.1917 1.1624 0.046 Uiso 0.43(5) 1 calc R U P C 1
C59 C -0.0330(15) 0.1078(13) 1.1310(8) 0.037(3) Uani 0.43(5) 1 d D U P C 1
H59 H -0.0430 0.0705 1.1630 0.044 Uiso 0.43(5) 1 calc R U P C 1
C60 C 0.0152(15) 0.0895(12) 1.0852(9) 0.040(3) Uani 0.43(5) 1 d D U P C 1
H60 H 0.0381 0.0397 1.0852 0.048 Uiso 0.43(5) 1 calc R U P C 1
C61 C 0.0297(15) 0.1456(13) 1.0386(9) 0.038(3) Uani 0.43(5) 1 d D U P C 1
H61 H 0.0630 0.1336 1.0070 0.046 Uiso 0.43(5) 1 calc R U P C 1
C56' C 0.0021(11) 0.2086(9) 1.0333(6) 0.035(2) Uani 0.57(5) 1 d D U P C 2
C57' C -0.0412(10) 0.2243(9) 1.0840(7) 0.038(2) Uani 0.57(5) 1 d D U P C 2
H57' H -0.0620 0.2752 1.0873 0.045 Uiso 0.57(5) 1 calc R U P C 2
C58' C -0.0544(10) 0.1673(10) 1.1296(6) 0.037(2) Uani 0.57(5) 1 d D U P C 2
H58' H -0.0839 0.1789 1.1635 0.044 Uiso 0.57(5) 1 calc R U P C 2
C59' C -0.0236(11) 0.0930(10) 1.1246(7) 0.037(2) Uani 0.57(5) 1 d D U P C 2
H59' H -0.0318 0.0537 1.1555 0.045 Uiso 0.57(5) 1 calc R U P C 2
C60' C 0.0187(10) 0.0763(9) 1.0750(7) 0.0372(18) Uani 0.57(5) 1 d D U P C 2
H60' H 0.0390 0.0252 1.0717 0.045 Uiso 0.57(5) 1 calc R U P C 2
C61' C 0.0316(10) 0.1339(9) 1.0299(7) 0.0340(17) Uani 0.57(5) 1 d D U P C 2
H61' H 0.0613 0.1217 0.9962 0.041 Uiso 0.57(5) 1 calc R U P C 2
C62 C 0.2336(10) 0.3781(9) 0.9113(8) 0.035(2) Uani 0.46(4) 1 d D U P D 1
C63 C 0.3284(10) 0.3940(8) 0.9597(8) 0.040(2) Uani 0.46(4) 1 d D U P D 1
H63 H 0.3312 0.3992 1.0052 0.048 Uiso 0.46(4) 1 calc R U P D 1
C64 C 0.4196(10) 0.4024(8) 0.9417(9) 0.047(2) Uani 0.46(4) 1 d D U P D 1
H64 H 0.4838 0.4134 0.9752 0.057 Uiso 0.46(4) 1 calc R U P D 1
C65 C 0.4175(13) 0.3951(9) 0.8759(9) 0.046(2) Uani 0.46(4) 1 d D U P D 1
H65 H 0.4799 0.4008 0.8644 0.055 Uiso 0.46(4) 1 calc R U P D 1
C66 C 0.3263(15) 0.3797(9) 0.8279(8) 0.052(3) Uani 0.46(4) 1 d D U P D 1
H66 H 0.3243 0.3746 0.7826 0.062 Uiso 0.46(4) 1 calc R U P D 1
C67 C 0.2341(13) 0.3712(9) 0.8459(8) 0.045(3) Uani 0.46(4) 1 d D U P D 1
H67 H 0.1704 0.3605 0.8119 0.054 Uiso 0.46(4) 1 calc R U P D 1
C62' C 0.2232(9) 0.3752(8) 0.9030(8) 0.043(3) Uani 0.54(4) 1 d D U P D 2
C63' C 0.3208(11) 0.3899(7) 0.9470(8) 0.051(3) Uani 0.54(4) 1 d D U P D 2
H63' H 0.3295 0.3955 0.9932 0.061 Uiso 0.54(4) 1 calc R U P D 2
C64' C 0.4079(10) 0.3966(7) 0.9232(9) 0.056(2) Uani 0.54(4) 1 d D U P D 2
H64' H 0.4751 0.4067 0.9532 0.068 Uiso 0.54(4) 1 calc R U P D 2
C65' C 0.3936(11) 0.3882(7) 0.8558(9) 0.053(2) Uani 0.54(4) 1 d D U P D 2
H65' H 0.4514 0.3924 0.8394 0.063 Uiso 0.54(4) 1 calc R U P D 2
C66' C 0.2975(12) 0.3738(7) 0.8126(8) 0.0475(19) Uani 0.54(4) 1 d D U P D 2
H66' H 0.2891 0.3682 0.7664 0.057 Uiso 0.54(4) 1 calc R U P D 2
C67' C 0.2113(10) 0.3672(8) 0.8354(7) 0.0400(18) Uani 0.54(4) 1 d D U P D 2
H67' H 0.1446 0.3573 0.8049 0.048 Uiso 0.54(4) 1 calc R U P D 2
C68 C 0.49950(11) 0.81771(10) 0.98945(7) 0.0310(3) Uani 1 1 d . . . . .
C69 C 0.49625(12) 0.86768(10) 1.04699(8) 0.0322(3) Uani 1 1 d . . . . .
C70 C 0.58504(12) 0.90151(11) 1.10330(8) 0.0346(3) Uani 1 1 d . . . . .
H70 H 0.5820 0.9349 1.1419 0.042 Uiso 1 1 calc R U . . .
C71 C 0.67766(12) 0.88775(11) 1.10449(8) 0.0361(3) Uani 1 1 d D . . . .
C72 C 0.68111(12) 0.84116(11) 1.04690(9) 0.0373(3) Uani 1 1 d . . . . .
H72 H 0.7446 0.8329 1.0463 0.045 Uiso 1 1 calc R U . . .
C73 C 0.59386(12) 0.80589(11) 0.98955(8) 0.0342(3) Uani 1 1 d . . . . .
C74 C 0.40191(12) 0.88734(10) 1.05196(8) 0.0338(3) Uani 1 1 d . . . . .
C75 C 0.34985(13) 0.92436(11) 1.00423(8) 0.0379(3) Uani 1 1 d . . . . .
H75 H 0.3700 0.9321 0.9650 0.045 Uiso 1 1 calc R U . . .
C76 C 0.26848(14) 0.94998(12) 1.01374(10) 0.0439(4) Uani 1 1 d . . . . .
H76 H 0.2334 0.9753 0.9810 0.053 Uiso 1 1 calc R U . . .
C77 C 0.23827(14) 0.93881(13) 1.07065(10) 0.0469(4) Uani 1 1 d . . . . .
H77 H 0.1832 0.9570 1.0771 0.056 Uiso 1 1 calc R U . . .
C78 C 0.28854(14) 0.90117(12) 1.11792(10) 0.0447(4) Uani 1 1 d . . . . .
H78 H 0.2675 0.8929 1.1568 0.054 Uiso 1 1 calc R U . . .
C79 C 0.36961(13) 0.87552(11) 1.10872(9) 0.0384(3) Uani 1 1 d . . . . .
H79 H 0.4037 0.8495 1.1414 0.046 Uiso 1 1 calc R U . . .
C80 C 0.7727(6) 0.9205(6) 1.1635(4) 0.0358(14) Uani 0.61(2) 1 d D U P E 1
C81 C 0.7939(7) 0.9995(6) 1.2084(4) 0.0406(19) Uani 0.61(2) 1 d D U P E 1
H81 H 0.7498 1.0335 1.1994 0.049 Uiso 0.61(2) 1 calc R U P E 1
C82 C 0.8793(6) 1.0291(5) 1.2664(4) 0.0421(14) Uani 0.61(2) 1 d D U P E 1
H82 H 0.8935 1.0830 1.2969 0.050 Uiso 0.61(2) 1 calc R U P E 1
C83 C 0.9432(5) 0.9786(4) 1.2791(4) 0.0473(15) Uani 0.61(2) 1 d D U P E 1
H83 H 1.0013 0.9979 1.3186 0.057 Uiso 0.61(2) 1 calc R U P E 1
C84 C 0.9226(5) 0.9002(3) 1.2345(4) 0.0487(16) Uani 0.61(2) 1 d D U P E 1
H84 H 0.9668 0.8662 1.2434 0.058 Uiso 0.61(2) 1 calc R U P E 1
C85 C 0.8374(5) 0.8712(3) 1.1769(4) 0.0400(13) Uani 0.61(2) 1 d D U P E 1
H85 H 0.8234 0.8173 1.1465 0.048 Uiso 0.61(2) 1 calc R U P E 1
C80' C 0.7624(8) 0.9207(9) 1.1713(5) 0.036(2) Uani 0.39(2) 1 d D U P E 2
C81' C 0.7890(10) 1.0058(10) 1.2114(7) 0.043(3) Uani 0.39(2) 1 d D U P E 2
H81' H 0.7526 1.0444 1.1968 0.051 Uiso 0.39(2) 1 calc R U P E 2
C82' C 0.8672(10) 1.0341(10) 1.2718(7) 0.065(4) Uani 0.39(2) 1 d D U P E 2
H82' H 0.8843 1.0919 1.2984 0.077 Uiso 0.39(2) 1 calc R U P E 2
C83' C 0.9202(11) 0.9792(8) 1.2934(6) 0.068(3) Uani 0.39(2) 1 d D U P E 2
H83' H 0.9739 0.9993 1.3351 0.081 Uiso 0.39(2) 1 calc R U P E 2
C84' C 0.8969(10) 0.8963(7) 1.2561(7) 0.062(2) Uani 0.39(2) 1 d D U P E 2
H84' H 0.9339 0.8585 1.2715 0.075 Uiso 0.39(2) 1 calc R U P E 2
C85' C 0.8173(9) 0.8670(8) 1.1945(6) 0.052(2) Uani 0.39(2) 1 d D U P E 2
H85' H 0.8011 0.8091 1.1683 0.063 Uiso 0.39(2) 1 calc R U P E 2
C86 C 0.60624(12) 0.75665(11) 0.93052(8) 0.0363(3) Uani 1 1 d . . . . .
C87 C 0.69148(14) 0.79932(12) 0.90778(10) 0.0432(4) Uani 1 1 d . . . . .
H87 H 0.7381 0.8600 0.9287 0.052 Uiso 1 1 calc R U . . .
C88 C 0.70923(15) 0.75473(14) 0.85517(10) 0.0487(4) Uani 1 1 d . . . . .
H88 H 0.7680 0.7848 0.8406 0.058 Uiso 1 1 calc R U . . .
C89 C 0.64205(16) 0.66687(14) 0.82380(10) 0.0477(4) Uani 1 1 d . . . . .
H89 H 0.6540 0.6364 0.7875 0.057 Uiso 1 1 calc R U . . .
C90 C 0.55679(15) 0.62338(13) 0.84573(10) 0.0459(4) Uani 1 1 d . . . . .
H90 H 0.5102 0.5629 0.8243 0.055 Uiso 1 1 calc R U . . .
C91 C 0.53907(13) 0.66759(12) 0.89867(9) 0.0411(4) Uani 1 1 d . . . . .
H91 H 0.4807 0.6370 0.9134 0.049 Uiso 1 1 calc R U . . .
N1 N 0.15282(11) 0.68337(10) 0.71555(7) 0.0368(3) Uani 1 1 d . . . . .
N2 N 0.06631(10) 0.54103(9) 0.76919(6) 0.0334(3) Uani 1 1 d . . . . .
N3 N 0.23764(10) 0.63374(9) 0.88743(6) 0.0315(3) Uani 1 1 d . . . . .
N4 N 0.30440(10) 0.76152(9) 0.81783(7) 0.0342(3) Uani 1 1 d . . . . .
C1S C 0.3052(5) 1.0233(5) 0.3419(3) 0.0870(19) Uani 0.429(3) 1 d D U P F 1
H1S H 0.3045 1.0817 0.3556 0.104 Uiso 0.429(3) 1 calc R U P F 1
C2S C 0.3817(5) 1.0121(5) 0.3153(3) 0.097(2) Uani 0.429(3) 1 d D U P F 1
H2S H 0.4348 1.0648 0.3109 0.116 Uiso 0.429(3) 1 calc R U P F 1
C3S C 0.3842(6) 0.9269(5) 0.2949(3) 0.104(2) Uani 0.429(3) 1 d D U P F 1
H3S H 0.4378 0.9218 0.2770 0.124 Uiso 0.429(3) 1 calc R U P F 1
C4S C 0.3052(6) 0.8481(5) 0.3015(3) 0.100(2) Uani 0.429(3) 1 d D U P F 1
H4S H 0.3052 0.7893 0.2882 0.120 Uiso 0.429(3) 1 calc R U P F 1
C5S C 0.2271(6) 0.8577(5) 0.3278(3) 0.093(2) Uani 0.429(3) 1 d D U P F 1
H5S H 0.1730 0.8056 0.3321 0.112 Uiso 0.429(3) 1 calc R U P F 1
C6S C 0.2298(5) 0.9435(5) 0.3471(3) 0.103(3) Uani 0.429(3) 1 d D U P F 1
F1S F 0.1576(4) 0.9514(5) 0.3721(3) 0.150(3) Uani 0.429(3) 1 d D U P F 1
C1S' C 0.1737(5) 0.9913(5) 0.2295(4) 0.098(2) Uani 0.418(4) 1 d D U P G 2
H1S' H 0.1820 1.0446 0.2112 0.117 Uiso 0.418(4) 1 calc R U P G 2
C2S' C 0.2330(6) 0.9962(5) 0.2939(4) 0.131(4) Uani 0.418(4) 1 d D U P G 2
H2S' H 0.2825 1.0533 0.3203 0.158 Uiso 0.418(4) 1 calc R U P G 2
C3S' C 0.2196(7) 0.9174(5) 0.3197(5) 0.142(5) Uani 0.418(4) 1 d D U P G 2
H3S' H 0.2598 0.9201 0.3636 0.170 Uiso 0.418(4) 1 calc R U P G 2
C4S' C 0.1482(6) 0.8364(5) 0.2811(4) 0.116(3) Uani 0.418(4) 1 d D U P G 2
H4S' H 0.1385 0.7824 0.2986 0.140 Uiso 0.418(4) 1 calc R U P G 2
C5S' C 0.0912(5) 0.8314(5) 0.2187(3) 0.0821(19) Uani 0.418(4) 1 d D U P G 2
H5S' H 0.0423 0.7741 0.1923 0.099 Uiso 0.418(4) 1 calc R U P G 2
C6S' C 0.1035(5) 0.9084(4) 0.1933(3) 0.0802(18) Uani 0.418(4) 1 d D U P G 2
F1S' F 0.0470(9) 0.9020(10) 0.1331(5) 0.361(11) Uani 0.418(4) 1 d D U P G 2

loop_
_atom_site_aniso_label
_atom_site_aniso_U_11
_atom_site_aniso_U_22
_atom_site_aniso_U_33
_atom_site_aniso_U_23
_atom_site_aniso_U_13
_atom_site_aniso_U_12
Mn1 0.02125(18) 0.02928(19) 0.02223(18) 0.00338(12) 0.00557(12) -0.00146(13)
O1W 0.0393(9) 0.0450(10) 0.0509(10) 0.0056(8) 0.0217(8) 0.0115(8)
C1 0.0327(8) 0.0402(9) 0.0354(8) 0.0052(7) 0.0121(6) 0.0080(7)
C2 0.0395(9) 0.0438(9) 0.0361(8) 0.0090(7) 0.0140(7) 0.0095(7)
C3 0.0384(9) 0.0507(10) 0.0294(8) 0.0066(7) 0.0097(7) 0.0127(8)
C4 0.0320(8) 0.0474(9) 0.0270(7) 0.0045(6) 0.0091(6) 0.0095(7)
C5 0.0290(7) 0.0462(9) 0.0272(7) 0.0011(6) 0.0080(6) 0.0056(7)
C6 0.0279(7) 0.0433(9) 0.0274(7) 0.0000(6) 0.0078(6) 0.0011(6)
C7 0.0301(8) 0.0502(10) 0.0295(8) -0.0028(7) 0.0085(6) -0.0064(7)
C8 0.0368(9) 0.0417(9) 0.0320(8) 0.0000(7) 0.0131(7) -0.0075(7)
C9 0.0278(7) 0.0357(8) 0.0300(7) 0.0015(6) 0.0111(6) -0.0016(6)
C10 0.0272(7) 0.0324(7) 0.0302(7) 0.0039(6) 0.0119(6) 0.0013(6)
C11 0.0267(7) 0.0311(7) 0.0304(7) 0.0048(6) 0.0114(6) 0.0034(6)
C12 0.0286(7) 0.0337(8) 0.0304(7) 0.0062(6) 0.0103(6) 0.0041(6)
C13 0.0274(7) 0.0334(8) 0.0296(7) 0.0046(6) 0.0076(6) 0.0047(6)
C14 0.0237(7) 0.0320(7) 0.0288(7) 0.0024(6) 0.0059(6) 0.0035(6)
C15 0.0250(7) 0.0306(7) 0.0308(7) 0.0030(6) 0.0083(6) 0.0038(6)
C16 0.0254(7) 0.0293(7) 0.0311(7) 0.0020(6) 0.0076(6) 0.0029(6)
C17 0.0303(7) 0.0316(8) 0.0348(8) 0.0030(6) 0.0109(6) 0.0025(6)
C18 0.0370(8) 0.0368(8) 0.0365(8) 0.0086(6) 0.0149(7) 0.0060(7)
C19 0.0338(8) 0.0381(8) 0.0338(8) 0.0046(6) 0.0110(6) 0.0090(7)
C20 0.0297(8) 0.0499(9) 0.0268(7) 0.0031(7) 0.0078(6) 0.0049(7)
C21 0.0325(8) 0.0530(10) 0.0344(8) -0.0009(7) 0.0094(7) 0.0098(7)
C22 0.0328(8) 0.0601(11) 0.0357(8) -0.0032(8) 0.0052(7) 0.0139(8)
C23 0.0325(8) 0.0537(10) 0.0307(8) -0.0005(7) 0.0072(7) 0.0074(7)
C24 0.0322(8) 0.0479(9) 0.0299(8) 0.0004(7) 0.0086(6) 0.0065(7)
C25 0.0312(8) 0.0479(9) 0.0269(7) 0.0047(6) 0.0093(6) 0.0061(7)
C26 0.043(6) 0.070(6) 0.048(5) -0.011(4) 0.009(4) 0.008(4)
C27 0.038(4) 0.063(5) 0.042(4) -0.014(4) 0.013(3) 0.007(3)
C28 0.038(4) 0.065(6) 0.048(4) -0.010(4) 0.011(3) 0.009(3)
C29 0.050(4) 0.068(6) 0.050(6) -0.011(4) 0.007(4) 0.011(4)
C30 0.059(5) 0.067(5) 0.054(7) -0.007(4) 0.012(4) 0.009(3)
C31 0.051(5) 0.082(6) 0.046(5) -0.008(4) 0.014(3) 0.012(4)
C26' 0.020(3) 0.047(3) 0.034(3) -0.005(2) 0.003(2) 0.007(2)
C27' 0.029(3) 0.058(4) 0.042(3) -0.003(2) 0.006(2) 0.011(2)
C28' 0.036(3) 0.061(5) 0.046(4) -0.011(3) 0.007(2) 0.011(3)
C29' 0.037(3) 0.055(3) 0.052(5) -0.016(3) 0.007(3) 0.008(2)
C30' 0.042(3) 0.051(3) 0.052(5) -0.011(3) 0.006(3) 0.010(2)
C31' 0.035(3) 0.045(3) 0.042(3) -0.005(2) 0.007(2) 0.0105(19)
C32 0.0353(9) 0.0556(11) 0.0357(9) -0.0012(8) 0.0044(7) 0.0115(8)
C33 0.0378(10) 0.0827(16) 0.0486(11) -0.0164(11) 0.0053(8) 0.0148(10)
C34 0.0342(10) 0.0977(19) 0.0594(13) -0.0178(13) 0.0011(9) 0.0169(11)
C35 0.0398(10) 0.0713(14) 0.0464(11) -0.0108(10) -0.0047(8) 0.0109(10)
C36 0.0469(11) 0.0673(13) 0.0366(9) -0.0050(9) 0.0016(8) 0.0186(10)
C37 0.0402(9) 0.0618(12) 0.0332(8) -0.0003(8) 0.0049(7) 0.0171(9)
C38 0.0375(9) 0.0496(10) 0.0265(7) 0.0045(7) 0.0080(6) 0.0098(7)
C39 0.0484(11) 0.0522(11) 0.0447(10) 0.0084(8) 0.0098(8) 0.0093(9)
C40 0.0722(15) 0.0572(13) 0.0689(14) 0.0171(11) 0.0164(12) 0.0255(12)
C41 0.0631(14) 0.0752(16) 0.0732(15) 0.0184(12) 0.0161(12) 0.0371(13)
C42 0.0441(11) 0.0723(14) 0.0600(12) 0.0093(11) 0.0145(9) 0.0228(10)
C43 0.0375(9) 0.0545(11) 0.0385(9) 0.0081(8) 0.0120(7) 0.0127(8)
C44 0.0290(7) 0.0305(7) 0.0279(7) 0.0016(6) 0.0102(6) -0.0017(6)
C45 0.0290(7) 0.0292(7) 0.0303(7) 0.0013(6) 0.0102(6) 0.0004(6)
C46 0.0281(7) 0.0316(7) 0.0329(7) 0.0032(6) 0.0117(6) -0.0004(6)
C47 0.0333(8) 0.0302(7) 0.0351(8) 0.0038(6) 0.0118(6) 0.0011(6)
C48 0.0342(8) 0.0318(8) 0.0425(9) 0.0063(7) 0.0133(7) 0.0056(6)
C49 0.0312(8) 0.0314(8) 0.0382(8) 0.0027(6) 0.0144(6) 0.0011(6)
C50 0.0314(8) 0.0348(8) 0.0294(7) 0.0058(6) 0.0139(6) 0.0034(6)
C51 0.0357(8) 0.0358(8) 0.0325(8) 0.0045(6) 0.0145(6) 0.0034(6)
C52 0.0460(10) 0.0370(9) 0.0459(9) 0.0105(7) 0.0201(8) 0.0107(7)
C53 0.0411(9) 0.0507(10) 0.0508(10) 0.0144(8) 0.0150(8) 0.0162(8)
C54 0.0323(8) 0.0452(10) 0.0462(9) 0.0090(8) 0.0099(7) 0.0048(7)
C55 0.0326(8) 0.0346(8) 0.0383(8) 0.0067(6) 0.0120(7) 0.0024(6)
C56 0.029(4) 0.021(3) 0.034(4) -0.001(2) 0.008(3) 0.003(3)
C57 0.037(3) 0.028(4) 0.034(3) 0.007(2) 0.016(3) 0.011(3)
C58 0.045(5) 0.030(4) 0.041(3) 0.007(2) 0.019(3) 0.012(3)
C59 0.043(4) 0.029(5) 0.036(3) 0.005(3) 0.017(3) 0.007(3)
C60 0.042(4) 0.032(4) 0.048(5) 0.006(3) 0.018(3) 0.013(3)
C61 0.038(4) 0.035(5) 0.041(4) 0.003(3) 0.019(3) 0.009(3)
C56' 0.031(3) 0.032(4) 0.038(3) 0.005(3) 0.013(2) 0.005(3)
C57' 0.039(3) 0.028(3) 0.044(3) 0.005(2) 0.013(2) 0.010(2)
C58' 0.039(3) 0.033(4) 0.038(2) 0.006(2) 0.0143(19) 0.009(2)
C59' 0.035(3) 0.030(3) 0.044(4) 0.009(3) 0.010(2) 0.008(2)
C60' 0.032(2) 0.031(3) 0.045(3) 0.006(2) 0.013(2) 0.007(2)
C61' 0.031(3) 0.026(3) 0.040(3) 0.003(2) 0.012(2) 0.0052(18)
C62 0.029(4) 0.031(4) 0.046(4) 0.007(2) 0.019(3) 0.008(3)
C63 0.023(3) 0.039(4) 0.055(5) 0.011(2) 0.014(3) 0.006(2)
C64 0.031(3) 0.048(4) 0.065(5) 0.017(3) 0.021(3) 0.011(2)
C65 0.032(4) 0.051(3) 0.063(6) 0.022(4) 0.025(4) 0.014(3)
C66 0.040(5) 0.062(4) 0.059(5) 0.018(3) 0.026(4) 0.015(4)
C67 0.033(5) 0.043(3) 0.055(5) 0.006(3) 0.018(3) 0.006(3)
C62' 0.036(4) 0.031(4) 0.053(4) 0.008(2) 0.017(3) 0.000(2)
C63' 0.053(5) 0.047(4) 0.056(5) 0.014(3) 0.023(3) 0.014(3)
C64' 0.040(3) 0.054(3) 0.075(6) 0.017(3) 0.020(4) 0.014(2)
C65' 0.035(4) 0.051(3) 0.074(6) 0.017(4) 0.023(4) 0.013(3)
C66' 0.039(4) 0.045(3) 0.066(4) 0.015(3) 0.030(3) 0.014(3)
C67' 0.034(4) 0.042(3) 0.049(4) 0.013(2) 0.023(3) 0.011(2)
C68 0.0247(7) 0.0277(7) 0.0319(7) 0.0053(6) 0.0074(6) 0.0000(6)
C69 0.0274(7) 0.0293(7) 0.0318(7) 0.0057(6) 0.0084(6) 0.0014(6)
C70 0.0301(8) 0.0330(8) 0.0315(7) 0.0033(6) 0.0079(6) 0.0023(6)
C71 0.0287(7) 0.0326(8) 0.0370(8) 0.0062(6) 0.0056(6) 0.0024(6)
C72 0.0255(7) 0.0352(8) 0.0439(9) 0.0045(7) 0.0084(6) 0.0048(6)
C73 0.0283(7) 0.0302(7) 0.0369(8) 0.0047(6) 0.0099(6) 0.0024(6)
C74 0.0254(7) 0.0283(7) 0.0361(8) -0.0001(6) 0.0069(6) -0.0006(6)
C75 0.0338(8) 0.0318(8) 0.0367(8) 0.0002(6) 0.0052(6) 0.0042(6)
C76 0.0359(9) 0.0366(9) 0.0485(10) 0.0001(7) 0.0036(7) 0.0095(7)
C77 0.0338(9) 0.0387(9) 0.0610(11) -0.0021(8) 0.0145(8) 0.0079(7)
C78 0.0391(9) 0.0378(9) 0.0532(10) 0.0029(7) 0.0223(8) 0.0051(7)
C79 0.0329(8) 0.0339(8) 0.0412(9) 0.0044(7) 0.0131(7) 0.0032(6)
C80 0.030(2) 0.035(2) 0.034(2) 0.0077(17) 0.0084(17) 0.0027(18)
C81 0.032(3) 0.048(4) 0.037(3) 0.008(2) 0.007(2) 0.011(2)
C82 0.032(2) 0.046(2) 0.034(2) -0.0005(17) 0.0058(17) 0.0021(18)
C83 0.031(2) 0.052(2) 0.039(3) 0.0060(18) -0.0045(17) 0.0028(15)
C84 0.042(2) 0.0447(18) 0.047(3) 0.0078(17) -0.0018(19) 0.0129(15)
C85 0.033(2) 0.0334(16) 0.042(3) 0.0031(16) 0.0011(17) 0.0059(14)
C80' 0.019(3) 0.043(4) 0.035(3) 0.001(3) 0.007(3) 0.002(2)
C81' 0.028(4) 0.044(5) 0.040(4) -0.012(3) 0.011(3) -0.001(3)
C82' 0.040(5) 0.078(6) 0.056(5) -0.012(4) 0.003(3) 0.013(4)
C83' 0.048(5) 0.090(5) 0.048(4) -0.006(3) 0.003(3) 0.019(4)
C84' 0.051(4) 0.086(5) 0.044(4) 0.006(3) 0.000(3) 0.030(4)
C85' 0.043(4) 0.061(4) 0.046(4) 0.004(3) 0.008(3) 0.017(3)
C86 0.0296(8) 0.0369(8) 0.0385(8) 0.0048(7) 0.0098(6) 0.0086(6)
C87 0.0348(8) 0.0378(9) 0.0510(10) 0.0024(7) 0.0180(7) 0.0044(7)
C88 0.0446(10) 0.0458(10) 0.0564(11) 0.0068(8) 0.0270(9) 0.0103(8)
C89 0.0506(10) 0.0459(10) 0.0488(10) 0.0030(8) 0.0215(8) 0.0177(8)
C90 0.0409(9) 0.0379(9) 0.0506(10) -0.0015(8) 0.0133(8) 0.0080(7)
C91 0.0322(8) 0.0387(9) 0.0466(9) 0.0034(7) 0.0138(7) 0.0062(7)
N1 0.0299(7) 0.0399(7) 0.0309(6) 0.0048(5) 0.0069(5) 0.0035(6)
N2 0.0267(6) 0.0380(7) 0.0255(6) 0.0025(5) 0.0075(5) 0.0012(5)
N3 0.0244(6) 0.0298(6) 0.0310(6) 0.0034(5) 0.0080(5) -0.0005(5)
N4 0.0291(6) 0.0337(7) 0.0313(6) 0.0039(5) 0.0062(5) 0.0040(5)
C1S 0.072(4) 0.087(4) 0.098(5) 0.036(4) 0.020(3) 0.024(3)
C2S 0.097(5) 0.087(4) 0.093(5) 0.016(4) 0.032(4) 0.016(4)
C3S 0.136(6) 0.099(5) 0.071(4) 0.016(4) 0.039(4) 0.032(4)
C4S 0.139(6) 0.087(4) 0.074(4) 0.014(3) 0.038(4) 0.039(4)
C5S 0.113(5) 0.069(4) 0.079(4) 0.024(3) 0.023(4) 0.014(3)
C6S 0.079(4) 0.083(4) 0.156(8) 0.017(4) 0.044(5) 0.035(3)
F1S 0.125(4) 0.134(5) 0.211(7) 0.049(5) 0.091(5) 0.038(4)
C1S' 0.120(6) 0.092(4) 0.097(5) 0.008(3) 0.045(4) 0.053(4)
C2S' 0.168(8) 0.065(4) 0.116(6) 0.001(4) -0.008(5) 0.031(5)
C3S' 0.161(8) 0.082(5) 0.147(7) 0.012(5) -0.007(6) 0.046(5)
C4S' 0.159(7) 0.066(4) 0.100(5) 0.011(3) -0.006(5) 0.047(4)
C5S' 0.112(5) 0.073(4) 0.071(3) 0.012(3) 0.034(3) 0.043(4)
C6S' 0.092(4) 0.084(4) 0.083(4) 0.022(3) 0.046(3) 0.039(3)
F1S' 0.46(2) 0.250(12) 0.205(8) 0.091(8) -0.061(10) 0.026(12)

loop_
_atom_type_symbol
_atom_type_description
_atom_type_scat_dispersion_real
_atom_type_scat_dispersion_imag
_atom_type_scat_source
C C 0.0181 0.0091 'International Tables Vol C Tables 4.2.6.8 and 6.1.1.4'
H H 0.0000 0.0000 'International Tables Vol C Tables 4.2.6.8 and 6.1.1.4'
N N 0.0311 0.0180 'International Tables Vol C Tables 4.2.6.8 and 6.1.1.4'
O O 0.0492 0.0322 'International Tables Vol C Tables 4.2.6.8 and 6.1.1.4'
Mn Mn -0.5299 2.8052 'International Tables Vol C Tables 4.2.6.8 and 6.1.1.4'
F F 0.0727 0.0534 'International Tables Vol C Tables 4.2.6.8 and 6.1.1.4'

loop_
_geom_angle_atom_site_label_1
_geom_angle_atom_site_label_2
_geom_angle_atom_site_label_3
_geom_angle
N4 Mn1 N1 81.91(6)
N4 Mn1 N2 166.08(6)
N1 Mn1 N2 89.88(6)
N4 Mn1 N3 89.20(6)
N1 Mn1 N3 164.03(6)
N2 Mn1 N3 96.02(6)
N4 Mn1 O1W 96.90(7)
N1 Mn1 O1W 98.03(7)
N2 Mn1 O1W 95.35(6)
N3 Mn1 O1W 96.18(7)
Mn1 O1W H1W1 133(2)
Mn1 O1W H1W2 121(2)
H1W1 O1W H1W2 107(3)
N1 C1 C2 107.03(15)
N1 C1 C19 112.68(15)
C2 C1 C19 140.29(17)
C3 C2 C1 107.62(16)
C3 C2 H2 126.2
C1 C2 H2 126.2
C2 C3 C4 108.24(15)
C2 C3 H3 125.9
C4 C3 H3 125.9
N1 C4 C5 120.07(15)
N1 C4 C3 106.21(15)
C5 C4 C3 133.70(15)
C6 C5 C4 123.41(15)
C6 C5 C20 116.83(15)
C4 C5 C20 119.73(15)
N2 C6 C5 125.41(15)
N2 C6 C7 107.60(15)
C5 C6 C7 126.99(15)
C8 C7 C6 108.22(14)
C8 C7 H7 125.9
C6 C7 H7 125.9
C7 C8 C9 107.56(15)
C7 C8 H8 126.2
C9 C8 H8 126.2
N2 C9 C10 124.73(14)
N2 C9 C8 108.24(14)
C10 C9 C8 127.03(15)
C9 C10 C11 125.15(15)
C9 C10 C44 119.24(14)
C11 C10 C44 115.57(13)
N3 C11 C10 124.63(14)
N3 C11 C12 107.73(13)
C10 C11 C12 127.61(14)
C13 C12 C11 108.01(14)
C13 C12 H12 126.0
C11 C12 H12 126.0
C12 C13 C14 108.30(13)
C12 C13 H13 125.9
C14 C13 H13 125.9
N3 C14 C15 125.39(14)
N3 C14 C13 107.22(13)
C15 C14 C13 127.29(14)
C16 C15 C14 122.96(14)
C16 C15 C68 120.54(13)
C14 C15 C68 116.41(13)
N4 C16 C15 120.18(14)
N4 C16 C17 107.08(14)
C15 C16 C17 132.70(14)
C18 C17 C16 107.76(14)
C18 C17 H17 126.1
C16 C17 H17 126.1
C17 C18 C19 107.32(15)
C17 C18 H18 126.3
C19 C18 H18 126.3
N4 C19 C18 107.90(14)
N4 C19 C1 112.60(15)
C18 C19 C1 139.47(16)
C21 C20 C25 119.60(15)
C21 C20 C5 119.30(16)
C25 C20 C5 120.95(16)
C22 C21 C20 119.68(17)
C22 C21 C26 118.9(6)
C20 C21 C26 121.1(6)
C22 C21 C26' 118.0(4)
C20 C21 C26' 122.3(3)
C21 C22 C23 121.45(17)
C21 C22 H22 119.3
C23 C22 H22 119.3
C24 C23 C22 118.45(16)
C24 C23 C32 120.31(17)
C22 C23 C32 121.20(17)
C23 C24 C25 121.78(17)
C23 C24 H24 119.1
C25 C24 H24 119.1
C24 C25 C20 119.01(16)
C24 C25 C38 118.70(16)
C20 C25 C38 122.26(15)
C31 C26 C27 119.1(11)
C31 C26 C21 120.1(14)
C27 C26 C21 120.6(14)
C28 C27 C26 119.1(12)
C28 C27 H27 120.5
C26 C27 H27 120.5
C29 C28 C27 121.5(12)
C29 C28 H28 119.2
C27 C28 H28 119.2
C28 C29 C30 120.8(11)
C28 C29 H29 119.6
C30 C29 H29 119.6
C29 C30 C31 117.5(12)
C29 C30 H30 121.2
C31 C30 H30 121.2
C26 C31 C30 121.9(11)
C26 C31 H31 119.1
C30 C31 H31 119.1
C31' C26' C27' 118.6(7)
C31' C26' C21 120.3(8)
C27' C26' C21 121.2(8)
C28' C27' C26' 121.0(8)
C28' C27' H27' 119.5
C26' C27' H27' 119.5
C29' C28' C27' 119.7(8)
C29' C28' H28' 120.1
C27' C28' H28' 120.1
C28' C29' C30' 120.1(7)
C28' C29' H29' 120.0
C30' C29' H29' 120.0
C29' C30' C31' 120.2(8)
C29' C30' H30' 119.9
C31' C30' H30' 119.9
C26' C31' C30' 120.4(8)
C26' C31' H31' 119.8
C30' C31' H31' 119.8
C33 C32 C37 118.45(17)
C33 C32 C23 120.38(17)
C37 C32 C23 121.12(17)
C34 C33 C32 121.0(2)
C34 C33 H33 119.5
C32 C33 H33 119.5
C33 C34 C35 119.9(2)
C33 C34 H34 120.0
C35 C34 H34 120.0
C36 C35 C34 119.88(18)
C36 C35 H35 120.1
C34 C35 H35 120.1
C35 C36 C37 120.29(19)
C35 C36 H36 119.9
C37 C36 H36 119.9
C36 C37 C32 120.48(18)
C36 C37 H37 119.8
C32 C37 H37 119.8
C43 C38 C39 118.26(18)
C43 C38 C25 121.88(17)
C39 C38 C25 119.86(17)
C40 C39 C38 120.5(2)
C40 C39 H39 119.7
C38 C39 H39 119.7
C39 C40 C41 120.4(2)
C39 C40 H40 119.8
C41 C40 H40 119.8
C42 C41 C40 119.3(2)
C42 C41 H41 120.3
C40 C41 H41 120.3
C41 C42 C43 120.7(2)
C41 C42 H42 119.6
C43 C42 H42 119.6
C42 C43 C38 120.7(2)
C42 C43 H43 119.7
C38 C43 H43 119.7
C49 C44 C45 118.70(14)
C49 C44 C10 118.60(14)
C45 C44 C10 122.62(15)
C46 C45 C44 119.32(15)
C46 C45 C50 117.97(14)
C44 C45 C50 122.69(14)
C47 C46 C45 122.04(14)
C47 C46 H46 119.0
C45 C46 H46 119.0
C46 C47 C48 118.15(15)
C46 C47 C56 118.0(8)
C48 C47 C56 123.7(8)
C46 C47 C56' 124.3(6)
C48 C47 C56' 117.5(6)
C49 C48 C47 121.43(16)
C49 C48 H48 119.3
C47 C48 H48 119.3
C48 C49 C44 119.93(15)
C48 C49 C62' 120.1(6)
C44 C49 C62' 119.7(6)
C48 C49 C62 116.0(6)
C44 C49 C62 124.0(6)
C51 C50 C55 118.53(16)
C51 C50 C45 123.43(14)
C55 C50 C45 118.04(15)
C52 C51 C50 120.82(16)
C52 C51 H51 119.6
C50 C51 H51 119.6
C51 C52 C53 119.82(17)
C51 C52 H52 120.1
C53 C52 H52 120.1
C54 C53 C52 119.91(17)
C54 C53 H53 120.0
C52 C53 H53 120.0
C55 C54 C53 120.17(17)
C55 C54 H54 119.9
C53 C54 H54 119.9
C54 C55 C50 120.75(16)
C54 C55 H55 119.6
C50 C55 H55 119.6
C61 C56 C57 119.3(10)
C61 C56 C47 117.3(13)
C57 C56 C47 123.3(12)
C58 C57 C56 119.3(10)
C58 C57 H57 120.3
C56 C57 H57 120.3
C59 C58 C57 120.9(11)
C59 C58 H58 119.6
C57 C58 H58 119.6
C60 C59 C58 120.5(11)
C60 C59 H59 119.8
C58 C59 H59 119.8
C59 C60 C61 118.9(11)
C59 C60 H60 120.6
C61 C60 H60 120.6
C56 C61 C60 121.1(11)
C56 C61 H61 119.4
C60 C61 H61 119.4
C61' C56' C57' 117.6(7)
C61' C56' C47 123.8(10)
C57' C56' C47 118.5(10)
C58' C57' C56' 121.8(8)
C58' C57' H57' 119.1
C56' C57' H57' 119.1
C59' C58' C57' 118.9(8)
C59' C58' H58' 120.5
C57' C58' H58' 120.5
C60' C59' C58' 120.1(8)
C60' C59' H59' 119.9
C58' C59' H59' 119.9
C59' C60' C61' 120.4(8)
C59' C60' H60' 119.8
C61' C60' H60' 119.8
C56' C61' C60' 121.1(8)
C56' C61' H61' 119.4
C60' C61' H61' 119.4
C67 C62 C63 117.4(9)
C67 C62 C49 121.0(11)
C63 C62 C49 121.4(10)
C62 C63 C64 120.3(10)
C62 C63 H63 119.9
C64 C63 H63 119.9
C65 C64 C63 121.0(9)
C65 C64 H64 119.5
C63 C64 H64 119.5
C66 C65 C64 119.8(8)
C66 C65 H65 120.1
C64 C65 H65 120.1
C65 C66 C67 119.4(9)
C65 C66 H66 120.3
C67 C66 H66 120.3
C62 C67 C66 122.2(9)
C62 C67 H67 118.9
C66 C67 H67 118.9
C63' C62' C67' 119.5(8)
C63' C62' C49 118.9(10)
C67' C62' C49 121.5(10)
C62' C63' C64' 120.2(9)
C62' C63' H63' 119.9
C64' C63' H63' 119.9
C65' C64' C63' 119.0(8)
C65' C64' H64' 120.5
C63' C64' H64' 120.5
C66' C65' C64' 120.7(8)
C66' C65' H65' 119.6
C64' C65' H65' 119.6
C65' C66' C67' 120.8(8)
C65' C66' H66' 119.6
C67' C66' H66' 119.6
C62' C67' C66' 119.8(8)
C62' C67' H67' 120.1
C66' C67' H67' 120.1
C73 C68 C69 118.74(14)
C73 C68 C15 120.15(14)
C69 C68 C15 120.95(13)
C70 C69 C68 119.67(14)
C70 C69 C74 116.74(14)
C68 C69 C74 123.58(14)
C71 C70 C69 121.93(15)
C71 C70 H70 119.0
C69 C70 H70 119.0
C72 C71 C70 117.86(15)
C72 C71 C80 118.4(4)
C70 C71 C80 123.7(4)
C72 C71 C80' 126.8(5)
C70 C71 C80' 115.2(5)
C71 C72 C73 121.97(15)
C71 C72 H72 119.0
C73 C72 H72 119.0
C72 C73 C68 119.76(15)
C72 C73 C86 117.46(14)
C68 C73 C86 122.79(14)
C75 C74 C79 118.62(16)
C75 C74 C69 121.88(15)
C79 C74 C69 119.29(15)
C76 C75 C74 120.22(17)
C76 C75 H75 119.9
C74 C75 H75 119.9
C77 C76 C75 120.44(18)
C77 C76 H76 119.8
C75 C76 H76 119.8
C78 C77 C76 119.80(17)
C78 C77 H77 120.1
C76 C77 H77 120.1
C77 C78 C79 120.03(18)
C77 C78 H78 120.0
C79 C78 H78 120.0
C78 C79 C74 120.89(17)
C78 C79 H79 119.6
C74 C79 H79 119.6
C85 C80 C81 119.3(6)
C85 C80 C71 121.1(6)
C81 C80 C71 119.5(6)
C80 C81 C82 120.8(7)
C80 C81 H81 119.6
C82 C81 H81 119.6
C83 C82 C81 119.0(6)
C83 C82 H82 120.5
C81 C82 H82 120.5
C84 C83 C82 120.4(5)
C84 C83 H83 119.8
C82 C83 H83 119.8
C83 C84 C85 120.1(4)
C83 C84 H84 119.9
C85 C84 H84 119.9
C80 C85 C84 120.3(5)
C80 C85 H85 119.8
C84 C85 H85 119.8
C85' C80' C81' 117.5(9)
C85' C80' C71 120.2(10)
C81' C80' C71 122.3(10)
C82' C81' C80' 120.9(12)
C82' C81' H81' 119.6
C80' C81' H81' 119.6
C83' C82' C81' 120.2(13)
C83' C82' H82' 119.9
C81' C82' H82' 119.9
C84' C83' C82' 120.8(10)
C84' C83' H83' 119.6
C82' C83' H83' 119.6
C83' C84' C85' 119.3(8)
C83' C84' H84' 120.4
C85' C84' H84' 120.4
C80' C85' C84' 121.3(9)
C80' C85' H85' 119.3
C84' C85' H85' 119.3
C87 C86 C91 118.13(16)
C87 C86 C73 118.95(15)
C91 C86 C73 122.85(15)
C88 C87 C86 121.09(17)
C88 C87 H87 119.5
C86 C87 H87 119.5
C89 C88 C87 120.33(17)
C89 C88 H88 119.8
C87 C88 H88 119.8
C88 C89 C90 119.37(17)
C88 C89 H89 120.3
C90 C89 H89 120.3
C91 C90 C89 120.50(17)
C91 C90 H90 119.8
C89 C90 H90 119.8
C90 C91 C86 120.58(16)
C90 C91 H91 119.7
C86 C91 H91 119.7
C1 N1 C4 110.89(14)
C1 N1 Mn1 115.68(11)
C4 N1 Mn1 133.06(12)
C9 N2 C6 108.35(13)
C9 N2 Mn1 123.87(11)
C6 N2 Mn1 126.85(11)
C11 N3 C14 108.72(13)
C11 N3 Mn1 123.75(10)
C14 N3 Mn1 127.22(10)
C19 N4 C16 109.94(13)
C19 N4 Mn1 116.01(11)
C16 N4 Mn1 132.80(11)
C2S C1S C6S 115.8(7)
C2S C1S H1S 122.1
C6S C1S H1S 122.1
C1S C2S C3S 123.0(7)
C1S C2S H2S 118.5
C3S C2S H2S 118.5
C2S C3S C4S 118.6(8)
C2S C3S H3S 120.7
C4S C3S H3S 120.7
C5S C4S C3S 119.4(7)
C5S C4S H4S 120.3
C3S C4S H4S 120.3
C6S C5S C4S 118.9(7)
C6S C5S H5S 120.5
C4S C5S H5S 120.5
F1S C6S C5S 118.2(7)
F1S C6S C1S 117.5(7)
C5S C6S C1S 124.3(7)
C6S' C1S' C2S' 118.5(8)
C6S' C1S' H1S' 120.7
C2S' C1S' H1S' 120.7
C3S' C2S' C1S' 119.8(8)
C3S' C2S' H2S' 120.1
C1S' C2S' H2S' 120.1
C4S' C3S' C2S' 119.1(9)
C4S' C3S' H3S' 120.4
C2S' C3S' H3S' 120.4
C5S' C4S' C3S' 121.2(8)
C5S' C4S' H4S' 119.4
C3S' C4S' H4S' 119.4
C4S' C5S' C6S' 120.0(7)
C4S' C5S' H5S' 120.0
C6S' C5S' H5S' 120.0
F1S' C6S' C5S' 118.9(8)
F1S' C6S' C1S' 119.7(9)
C5S' C6S' C1S' 121.4(7)

loop_
_geom_bond_atom_site_label_1
_geom_bond_atom_site_label_2
_geom_bond_distance
Mn1 N4 1.8930(14)
Mn1 N1 1.8990(14)
Mn1 N2 1.9125(13)
Mn1 N3 1.9261(13)
Mn1 O1W 2.2645(18)
O1W H1W1 0.85(2)
O1W H1W2 0.86(2)
C1 N1 1.369(2)
C1 C2 1.414(2)
C1 C19 1.433(2)
C2 C3 1.383(3)
C2 H2 0.9500
C3 C4 1.422(2)
C3 H3 0.9500
C4 N1 1.371(2)
C4 C5 1.407(2)
C5 C6 1.407(2)
C5 C20 1.496(2)
C6 N2 1.387(2)
C6 C7 1.434(2)
C7 C8 1.358(3)
C7 H7 0.9500
C8 C9 1.436(2)
C8 H8 0.9500
C9 N2 1.376(2)
C9 C10 1.403(2)
C10 C11 1.415(2)
C10 C44 1.495(2)
C11 N3 1.378(2)
C11 C12 1.429(2)
C12 C13 1.360(2)
C12 H12 0.9500
C13 C14 1.429(2)
C13 H13 0.9500
C14 N3 1.3905(19)
C14 C15 1.406(2)
C15 C16 1.405(2)
C15 C68 1.497(2)
C16 N4 1.375(2)
C16 C17 1.427(2)
C17 C18 1.382(2)
C17 H17 0.9500
C18 C19 1.423(2)
C18 H18 0.9500
C19 N4 1.362(2)
C20 C21 1.404(3)
C20 C25 1.413(3)
C21 C22 1.393(2)
C21 C26 1.485(11)
C21 C26' 1.497(7)
C22 C23 1.396(3)
C22 H22 0.9500
C23 C24 1.389(3)
C23 C32 1.486(2)
C24 C25 1.400(2)
C24 H24 0.9500
C25 C38 1.487(3)
C26 C31 1.376(12)
C26 C27 1.398(12)
C27 C28 1.384(11)
C27 H27 0.9500
C28 C29 1.366(11)
C28 H28 0.9500
C29 C30 1.388(11)
C29 H29 0.9500
C30 C31 1.409(12)
C30 H30 0.9500
C31 H31 0.9500
C26' C31' 1.392(7)
C26' C27' 1.400(8)
C27' C28' 1.396(8)
C27' H27' 0.9500
C28' C29' 1.382(9)
C28' H28' 0.9500
C29' C30' 1.388(8)
C29' H29' 0.9500
C30' C31' 1.401(7)
C30' H30' 0.9500
C31' H31' 0.9500
C32 C33 1.390(3)
C32 C37 1.393(3)
C33 C34 1.384(3)
C33 H33 0.9500
C34 C35 1.386(3)
C34 H34 0.9500
C35 C36 1.374(3)
C35 H35 0.9500
C36 C37 1.391(3)
C36 H36 0.9500
C37 H37 0.9500
C38 C43 1.392(3)
C38 C39 1.401(3)
C39 C40 1.383(3)
C39 H39 0.9500
C40 C41 1.388(4)
C40 H40 0.9500
C41 C42 1.376(4)
C41 H41 0.9500
C42 C43 1.384(3)
C42 H42 0.9500
C43 H43 0.9500
C44 C49 1.410(2)
C44 C45 1.417(2)
C45 C46 1.396(2)
C45 C50 1.490(2)
C46 C47 1.388(2)
C46 H46 0.9500
C47 C48 1.397(2)
C47 C56 1.485(10)
C47 C56' 1.497(8)
C48 C49 1.393(2)
C48 H48 0.9500
C49 C62' 1.482(9)
C49 C62 1.516(9)
C50 C51 1.392(2)
C50 C55 1.399(2)
C51 C52 1.386(3)
C51 H51 0.9500
C52 C53 1.392(3)
C52 H52 0.9500
C53 C54 1.382(3)
C53 H53 0.9500
C54 C55 1.382(3)
C54 H54 0.9500
C55 H55 0.9500
C56 C61 1.382(11)
C56 C57 1.399(10)
C57 C58 1.387(10)
C57 H57 0.9500
C58 C59 1.382(10)
C58 H58 0.9500
C59 C60 1.378(10)
C59 H59 0.9500
C60 C61 1.401(11)
C60 H60 0.9500
C61 H61 0.9500
C56' C61' 1.385(8)
C56' C57' 1.405(8)
C57' C58' 1.392(8)
C57' H57' 0.9500
C58' C59' 1.390(8)
C58' H58' 0.9500
C59' C60' 1.379(8)
C59' H59' 0.9500
C60' C61' 1.390(8)
C60' H60' 0.9500
C61' H61' 0.9500
C62 C67 1.384(10)
C62 C63 1.392(10)
C63 C64 1.400(9)
C63 H63 0.9500
C64 C65 1.383(9)
C64 H64 0.9500
C65 C66 1.352(9)
C65 H65 0.9500
C66 C67 1.413(10)
C66 H66 0.9500
C67 H67 0.9500
C62' C63' 1.384(9)
C62' C67' 1.388(9)
C63' C64' 1.417(9)
C63' H63' 0.9500
C64' C65' 1.379(9)
C64' H64' 0.9500
C65' C66' 1.361(8)
C65' H65' 0.9500
C66' C67' 1.395(8)
C66' H66' 0.9500
C67' H67' 0.9500
C68 C73 1.404(2)
C68 C69 1.410(2)
C69 C70 1.398(2)
C69 C74 1.490(2)
C70 C71 1.389(2)
C70 H70 0.9500
C71 C72 1.386(2)
C71 C80 1.481(7)
C71 C80' 1.514(10)
C72 C73 1.399(2)
C72 H72 0.9500
C73 C86 1.491(2)
C74 C75 1.393(2)
C74 C79 1.399(2)
C75 C76 1.392(2)
C75 H75 0.9500
C76 C77 1.386(3)
C76 H76 0.9500
C77 C78 1.381(3)
C77 H77 0.9500
C78 C79 1.386(2)
C78 H78 0.9500
C79 H79 0.9500
C80 C85 1.385(7)
C80 C81 1.394(8)
C81 C82 1.395(7)
C81 H81 0.9500
C82 C83 1.390(7)
C82 H82 0.9500
C83 C84 1.385(6)
C83 H83 0.9500
C84 C85 1.389(5)
C84 H84 0.9500
C85 H85 0.9500
C80' C85' 1.379(11)
C80' C81' 1.403(11)
C81' C82' 1.379(12)
C81' H81' 0.9500
C82' C83' 1.368(12)
C82' H82' 0.9500
C83' C84' 1.359(11)
C83' H83' 0.9500
C84' C85' 1.407(9)
C84' H84' 0.9500
C85' H85' 0.9500
C86 C87 1.396(2)
C86 C91 1.396(2)
C87 C88 1.384(3)
C87 H87 0.9500
C88 C89 1.380(3)
C88 H88 0.9500
C89 C90 1.388(3)
C89 H89 0.9500
C90 C91 1.387(3)
C90 H90 0.9500
C91 H91 0.9500
C1S C2S 1.388(7)
C1S C6S 1.390(7)
C1S H1S 0.9500
C2S C3S 1.394(7)
C2S H2S 0.9500
C3S C4S 1.416(7)
C3S H3S 0.9500
C4S C5S 1.396(7)
C4S H4S 0.9500
C5S C6S 1.370(7)
C5S H5S 0.9500
C6S F1S 1.295(7)
C1S' C6S' 1.360(7)
C1S' C2S' 1.390(7)
C1S' H1S' 0.9500
C2S' C3S' 1.388(7)
C2S' H2S' 0.9500
C3S' C4S' 1.360(7)
C3S' H3S' 0.9500
C4S' C5S' 1.345(7)
C4S' H4S' 0.9500
C5S' C6S' 1.359(6)
C5S' H5S' 0.9500
C6S' F1S' 1.298(11)

loop_
_geom_torsion_atom_site_label_1
_geom_torsion_atom_site_label_2
_geom_torsion_atom_site_label_3
_geom_torsion_atom_site_label_4
_geom_torsion
N1 C1 C2 C3 -0.2(2)
C19 C1 C2 C3 179.0(2)
C1 C2 C3 C4 0.0(2)
C2 C3 C4 N1 0.2(2)
C2 C3 C4 C5 -178.34(19)
N1 C4 C5 C6 1.4(3)
C3 C4 C5 C6 179.75(18)
N1 C4 C5 C20 179.50(15)
C3 C4 C5 C20 -2.1(3)
C4 C5 C6 N2 1.2(3)
C20 C5 C6 N2 -176.96(15)
C4 C5 C6 C7 -178.54(17)
C20 C5 C6 C7 3.3(3)
N2 C6 C7 C8 -1.3(2)
C5 C6 C7 C8 178.51(17)
C6 C7 C8 C9 1.8(2)
C7 C8 C9 N2 -1.7(2)
C7 C8 C9 C10 177.54(17)
N2 C9 C10 C11 0.2(3)
C8 C9 C10 C11 -178.95(17)
N2 C9 C10 C44 -177.41(15)
C8 C9 C10 C44 3.4(3)
C9 C10 C11 N3 -5.3(3)
C44 C10 C11 N3 172.37(14)
C9 C10 C11 C12 177.00(16)
C44 C10 C11 C12 -5.3(2)
N3 C11 C12 C13 -1.31(18)
C10 C11 C12 C13 176.67(16)
C11 C12 C13 C14 0.59(18)
C12 C13 C14 N3 0.34(18)
C12 C13 C14 C15 -176.06(15)
N3 C14 C15 C16 4.9(3)
C13 C14 C15 C16 -179.34(15)
N3 C14 C15 C68 -171.63(14)
C13 C14 C15 C68 4.2(2)
C14 C15 C16 N4 1.9(2)
C68 C15 C16 N4 178.27(14)
C14 C15 C16 C17 179.12(16)
C68 C15 C16 C17 -4.5(3)
N4 C16 C17 C18 0.70(18)
C15 C16 C17 C18 -176.78(17)
C16 C17 C18 C19 -0.51(19)
C17 C18 C19 N4 0.13(19)
C17 C18 C19 C1 -177.4(2)
N1 C1 C19 N4 -2.9(2)
C2 C1 C19 N4 178.0(2)
N1 C1 C19 C18 174.6(2)
C2 C1 C19 C18 -4.5(4)
C6 C5 C20 C21 108.6(2)
C4 C5 C20 C21 -69.6(2)
C6 C5 C20 C25 -66.9(2)
C4 C5 C20 C25 114.83(19)
C25 C20 C21 C22 0.3(3)
C5 C20 C21 C22 -175.34(17)
C25 C20 C21 C26 173.6(10)
C5 C20 C21 C26 -2.1(10)
C25 C20 C21 C26' -178.9(6)
C5 C20 C21 C26' 5.4(6)
C20 C21 C22 C23 1.2(3)
C26 C21 C22 C23 -172.2(10)
C26' C21 C22 C23 -179.5(6)
C21 C22 C23 C24 -1.9(3)
C21 C22 C23 C32 175.65(18)
C22 C23 C24 C25 1.1(3)
C32 C23 C24 C25 -176.48(17)
C23 C24 C25 C20 0.4(3)
C23 C24 C25 C38 178.46(16)
C21 C20 C25 C24 -1.1(2)
C5 C20 C25 C24 174.48(15)
C21 C20 C25 C38 -179.09(16)
C5 C20 C25 C38 -3.5(2)
C22 C21 C26 C31 -65.0(10)
C20 C21 C26 C31 121.7(8)
C22 C21 C26 C27 118.9(7)
C20 C21 C26 C27 -54.4(11)
C31 C26 C27 C28 -0.09(14)
C21 C26 C27 C28 176.0(11)
C26 C27 C28 C29 -0.07(15)
C27 C28 C29 C30 0.2(3)
C28 C29 C30 C31 -0.1(4)
C27 C26 C31 C30 0.2(3)
C21 C26 C31 C30 -176.0(11)
C29 C30 C31 C26 -0.1(4)
C22 C21 C26' C31' -58.0(6)
C20 C21 C26' C31' 121.2(5)
C22 C21 C26' C27' 120.5(5)
C20 C21 C26' C27' -60.2(7)
C31' C26' C27' C28' -0.18(13)
C21 C26' C27' C28' -178.7(7)
C26' C27' C28' C29' -0.12(14)
C27' C28' C29' C30' 0.3(3)
C28' C29' C30' C31' -0.1(4)
C27' C26' C31' C30' 0.4(3)
C21 C26' C31' C30' 178.9(7)
C29' C30' C31' C26' -0.2(4)
C24 C23 C32 C33 138.4(2)
C22 C23 C32 C33 -39.1(3)
C24 C23 C32 C37 -39.0(3)
C22 C23 C32 C37 143.5(2)
C37 C32 C33 C34 1.5(4)
C23 C32 C33 C34 -175.9(3)
C32 C33 C34 C35 -0.2(5)
C33 C34 C35 C36 -1.3(4)
C34 C35 C36 C37 1.4(4)
C35 C36 C37 C32 -0.1(4)
C33 C32 C37 C36 -1.4(3)
C23 C32 C37 C36 176.1(2)
C24 C25 C38 C43 133.95(18)
C20 C25 C38 C43 -48.0(2)
C24 C25 C38 C39 -45.7(2)
C20 C25 C38 C39 132.35(18)
C43 C38 C39 C40 2.0(3)
C25 C38 C39 C40 -178.34(19)
C38 C39 C40 C41 -0.3(4)
C39 C40 C41 C42 -1.2(4)
C40 C41 C42 C43 0.9(4)
C41 C42 C43 C38 0.8(3)
C39 C38 C43 C42 -2.3(3)
C25 C38 C43 C42 178.05(17)
C9 C10 C44 C49 115.66(17)
C11 C10 C44 C49 -62.19(19)
C9 C10 C44 C45 -67.6(2)
C11 C10 C44 C45 114.57(17)
C49 C44 C45 C46 5.1(2)
C10 C44 C45 C46 -171.67(14)
C49 C44 C45 C50 -173.35(14)
C10 C44 C45 C50 9.9(2)
C44 C45 C46 C47 0.8(2)
C50 C45 C46 C47 179.27(14)
C45 C46 C47 C48 -4.9(2)
C45 C46 C47 C56 170.2(9)
C45 C46 C47 C56' 176.7(7)
C46 C47 C48 C49 3.3(2)
C56 C47 C48 C49 -171.6(9)
C56' C47 C48 C49 -178.2(7)
C47 C48 C49 C44 2.5(2)
C47 C48 C49 C62' -172.1(7)
C47 C48 C49 C62 -178.7(7)
C45 C44 C49 C48 -6.7(2)
C10 C44 C49 C48 170.19(15)
C45 C44 C49 C62' 168.0(7)
C10 C44 C49 C62' -15.1(7)
C45 C44 C49 C62 174.7(7)
C10 C44 C49 C62 -8.5(7)
C46 C45 C50 C51 130.50(16)
C44 C45 C50 C51 -51.0(2)
C46 C45 C50 C55 -49.0(2)
C44 C45 C50 C55 129.45(16)
C55 C50 C51 C52 0.1(2)
C45 C50 C51 C52 -179.43(15)
C50 C51 C52 C53 -0.2(3)
C51 C52 C53 C54 -0.1(3)
C52 C53 C54 C55 0.4(3)
C53 C54 C55 C50 -0.5(3)
C51 C50 C55 C54 0.2(2)
C45 C50 C55 C54 179.78(15)
C46 C47 C56 C61 147.1(7)
C48 C47 C56 C61 -38.0(11)
C46 C47 C56 C57 -34.5(13)
C48 C47 C56 C57 140.4(8)
C61 C56 C57 C58 -0.01(14)
C47 C56 C57 C58 -178.4(14)
C56 C57 C58 C59 0.08(14)
C57 C58 C59 C60 -0.2(3)
C58 C59 C60 C61 0.3(4)
C57 C56 C61 C60 0.1(3)
C47 C56 C61 C60 178.6(14)
C59 C60 C61 C56 -0.2(4)
C46 C47 C56' C61' 140.7(6)
C48 C47 C56' C61' -37.7(9)
C46 C47 C56' C57' -41.7(10)
C48 C47 C56' C57' 139.9(6)
C61' C56' C57' C58' -0.02(13)
C47 C56' C57' C58' -177.8(10)
C56' C57' C58' C59' 0.12(13)
C57' C58' C59' C60' -0.3(3)
C58' C59' C60' C61' 0.5(4)
C57' C56' C61' C60' 0.1(3)
C47 C56' C61' C60' 177.8(11)
C59' C60' C61' C56' -0.4(4)
C48 C49 C62 C67 127.4(6)
C44 C49 C62 C67 -54.0(8)
C48 C49 C62 C63 -47.5(9)
C44 C49 C62 C63 131.2(6)
C67 C62 C63 C64 -0.07(14)
C49 C62 C63 C64 174.9(10)
C62 C63 C64 C65 -0.05(14)
C63 C64 C65 C66 0.1(3)
C64 C65 C66 C67 0.0(4)
C63 C62 C67 C66 0.1(3)
C49 C62 C67 C66 -174.9(10)
C65 C66 C67 C62 -0.1(4)
C48 C49 C62' C63' -49.8(8)
C44 C49 C62' C63' 135.6(5)
C48 C49 C62' C67' 125.3(6)
C44 C49 C62' C67' -49.3(8)
C67' C62' C63' C64' -0.08(13)
C49 C62' C63' C64' 175.1(9)
C62' C63' C64' C65' -0.06(14)
C63' C64' C65' C66' 0.1(3)
C64' C65' C66' C67' 0.0(4)
C63' C62' C67' C66' 0.2(3)
C49 C62' C67' C66' -174.9(9)
C65' C66' C67' C62' -0.1(4)
C16 C15 C68 C73 -75.4(2)
C14 C15 C68 C73 101.16(17)
C16 C15 C68 C69 109.25(17)
C14 C15 C68 C69 -74.16(19)
C73 C68 C69 C70 -2.2(2)
C15 C68 C69 C70 173.22(14)
C73 C68 C69 C74 177.87(14)
C15 C68 C69 C74 -6.7(2)
C68 C69 C70 C71 0.2(2)
C74 C69 C70 C71 -179.79(15)
C69 C70 C71 C72 1.9(2)
C69 C70 C71 C80 -178.6(4)
C69 C70 C71 C80' -174.2(6)
C70 C71 C72 C73 -2.1(2)
C80 C71 C72 C73 178.3(4)
C80' C71 C72 C73 173.5(6)
C71 C72 C73 C68 0.2(2)
C71 C72 C73 C86 -179.77(15)
C69 C68 C73 C72 1.9(2)
C15 C68 C73 C72 -173.48(14)
C69 C68 C73 C86 -178.08(15)
C15 C68 C73 C86 6.5(2)
C70 C69 C74 C75 129.52(16)
C68 C69 C74 C75 -50.5(2)
C70 C69 C74 C79 -45.1(2)
C68 C69 C74 C79 134.87(16)
C79 C74 C75 C76 0.9(2)
C69 C74 C75 C76 -173.77(15)
C74 C75 C76 C77 -0.1(3)
C75 C76 C77 C78 -0.6(3)
C76 C77 C78 C79 0.6(3)
C77 C78 C79 C74 0.1(3)
C75 C74 C79 C78 -0.9(2)
C69 C74 C79 C78 173.90(15)
C72 C71 C80 C85 -34.4(6)
C70 C71 C80 C85 146.0(4)
C72 C71 C80 C81 149.5(3)
C70 C71 C80 C81 -30.1(5)
C85 C80 C81 C82 -0.01(14)
C71 C80 C81 C82 176.2(5)
C80 C81 C82 C83 -0.13(14)
C81 C82 C83 C84 0.3(3)
C82 C83 C84 C85 -0.4(4)
C81 C80 C85 C84 0.0(3)
C71 C80 C85 C84 -176.2(5)
C83 C84 C85 C80 0.2(4)
C72 C71 C80' C85' -39.8(10)
C70 C71 C80' C85' 135.9(7)
C72 C71 C80' C81' 139.6(5)
C70 C71 C80' C81' -44.7(7)
C85' C80' C81' C82' -0.06(14)
C71 C80' C81' C82' -179.4(8)
C80' C81' C82' C83' -0.02(15)
C81' C82' C83' C84' 0.0(3)
C82' C83' C84' C85' 0.1(4)
C81' C80' C85' C84' 0.2(3)
C71 C80' C85' C84' 179.5(8)
C83' C84' C85' C80' -0.2(4)
C72 C73 C86 C87 -52.2(2)
C68 C73 C86 C87 127.79(18)
C72 C73 C86 C91 124.55(18)
C68 C73 C86 C91 -55.4(2)
C91 C86 C87 C88 -0.1(3)
C73 C86 C87 C88 176.86(17)
C86 C87 C88 C89 0.4(3)
C87 C88 C89 C90 -0.4(3)
C88 C89 C90 C91 0.0(3)
C89 C90 C91 C86 0.4(3)
C87 C86 C91 C90 -0.3(3)
C73 C86 C91 C90 -177.12(17)
C2 C1 N1 C4 0.29(19)
C19 C1 N1 C4 -179.11(14)
C2 C1 N1 Mn1 174.30(11)
C19 C1 N1 Mn1 -5.10(19)
C5 C4 N1 C1 178.48(15)
C3 C4 N1 C1 -0.31(19)
C5 C4 N1 Mn1 5.9(3)
C3 C4 N1 Mn1 -172.92(13)
N4 Mn1 N1 C1 8.17(12)
N2 Mn1 N1 C1 176.89(13)
N3 Mn1 N1 C1 65.0(3)
O1W Mn1 N1 C1 -87.72(13)
N4 Mn1 N1 C4 -179.50(16)
N2 Mn1 N1 C4 -10.77(16)
N3 Mn1 N1 C4 -122.7(2)
O1W Mn1 N1 C4 84.61(16)
C10 C9 N2 C6 -178.38(16)
C8 C9 N2 C6 0.92(19)
C10 C9 N2 Mn1 12.0(2)
C8 C9 N2 Mn1 -168.70(12)
C5 C6 N2 C9 -179.61(16)
C7 C6 N2 C9 0.19(19)
C5 C6 N2 Mn1 -10.4(2)
C7 C6 N2 Mn1 169.41(12)
C10 C11 N3 C14 -176.53(14)
C12 C11 N3 C14 1.53(17)
C10 C11 N3 Mn1 -2.5(2)
C12 C11 N3 Mn1 175.57(10)
C15 C14 N3 C11 175.32(15)
C13 C14 N3 C11 -1.17(17)
C15 C14 N3 Mn1 1.5(2)
C13 C14 N3 Mn1 -174.95(11)
C18 C19 N4 C16 0.32(19)
C1 C19 N4 C16 178.58(14)
C18 C19 N4 Mn1 -168.58(11)
C1 C19 N4 Mn1 9.68(18)
C15 C16 N4 C19 177.23(14)
C17 C16 N4 C19 -0.63(18)
C15 C16 N4 Mn1 -16.4(2)
C17 C16 N4 Mn1 165.73(12)
N1 Mn1 N4 C19 -9.91(12)
N2 Mn1 N4 C19 -64.3(3)
N3 Mn1 N4 C19 -176.60(12)
O1W Mn1 N4 C19 87.26(13)
N1 Mn1 N4 C16 -175.63(16)
N2 Mn1 N4 C16 130.0(2)
N3 Mn1 N4 C16 17.67(15)
O1W Mn1 N4 C16 -78.46(15)
C6S C1S C2S C3S -0.03(14)
C1S C2S C3S C4S 0.02(14)
C2S C3S C4S C5S 0.3(3)
C3S C4S C5S C6S -0.7(4)
C4S C5S C6S F1S -179.2(3)
C4S C5S C6S C1S 0.7(5)
C2S C1S C6S F1S 179.6(2)
C2S C1S C6S C5S -0.3(3)
C6S' C1S' C2S' C3S' 0.07(14)
C1S' C2S' C3S' C4S' -0.05(15)
C2S' C3S' C4S' C5S' 0.4(3)
C3S' C4S' C5S' C6S' -0.8(4)
C4S' C5S' C6S' F1S' -179.5(3)
C4S' C5S' C6S' C1S' 0.8(4)
C2S' C1S' C6S' F1S' 179.9(2)
C2S' C1S' C6S' C5S' -0.4(3)
